data_4324420
loop_
_publ_author_name
'Ravi Shankar'
'Archana Jain'
'Gabriele Kociok-K\"ohn'
'Kieran C. Molloy'

_publ_section_title
;
 Diorganotin-Based Coordination Polymers Derived from
 Sulfonate/Phosphonate/Phosphonocarboxylate Ligands
;
_journal_name_full 'Inorganic Chemistry'
_journal_page_first 1339
_journal_page_last 1350
_journal_paper_doi 10.1021/ic1018423
_journal_volume 50
_journal_year 2011
_chemical_formula_moiety 'C14 H31 O8 P S Sn'
_chemical_formula_sum 'C14 H31 O8 P S Sn'
_chemical_formula_weight 509.11
_chemical_name_systematic
;
 ?
;
_space_group_IT_number 15
_symmetry_cell_setting monoclinic
_symmetry_space_group_name_Hall '-C 2yc'
_symmetry_space_group_name_H-M 'C 1 2/c 1'
_atom_sites_solution_hydrogens geom
_atom_sites_solution_primary direct
_atom_sites_solution_secondary difmap
_audit_creation_method SHELXL-97
_cell_angle_alpha 90.00
_cell_angle_beta 120.4520(10)
_cell_angle_gamma 90.00
_cell_formula_units_Z 8
_cell_length_a 31.4648(6)
_cell_length_b 9.9269(2)
_cell_length_c 16.5748(4)
_cell_measurement_reflns_used 44516
_cell_measurement_temperature 150(2)
_cell_measurement_theta_max 27.485
_cell_measurement_theta_min 2.910
_cell_volume 4462.94(17)
_computing_cell_refinement 'HKL Scalepack (Otwinski & Minor, 1997)'
_computing_data_collection 'Collect (Nonius BV, 1997-2000)'
_computing_data_reduction
;
 DENZO-SCALEPACK Z. Otwinowski and W. Minor, " 
 Processing of X-ray Diffraction Data Collected in Oscillation Mode ", 
 Methods in Enzymology, Volume 276: Macromolecular Crystallography, 
 part A, p.307-326, 1997,C.W. Carter, Jr. & R. M. Sweet, Eds., Academic Press.
;
_computing_molecular_graphics 'ORTEP3 for Windows - Farrugia, L. J. J. Appl. Crystallogr. 1997, 30, 565'
_computing_publication_material
;
 'WinGX publication routines, Farrugia, 
 L. J., J. Appl. Crystallogr., 1999, 32, 837-838
;
_computing_structure_refinement
;
 SHELXL97 -Program for Crystal Structure Analysis (Release 97-2). 
 Sheldrick, G.M., Instit\"ut f\"ur Anorganische Chemie der Universit\"at, 
 Tammanstrasse 4, D-3400 G\"ottingen, Germany, 1998 
;
_computing_structure_solution
; 
 SIR97- Altomare A., Burla M.C., Camalli M., Cascarano G.L., Giacovazzo C. , 
 Guagliardi A., Moliterni A.G.G., Polidori G.,Spagna R. 
 (1999) J. Appl. Cryst. 32, 115-119
;
_diffrn_ambient_temperature 150(2)
_diffrn_measured_fraction_theta_full 0.994
_diffrn_measured_fraction_theta_max 0.994
_diffrn_measurement_device_type 'Nonius Kappa CCD'
_diffrn_measurement_method '166 2.0 degree images with \w scans'
_diffrn_radiation_monochromator graphite
_diffrn_radiation_source 'fine-focus sealed tube'
_diffrn_radiation_type MoK\a
_diffrn_radiation_wavelength 0.71073
_diffrn_reflns_av_R_equivalents 0.0462
_diffrn_reflns_av_sigmaI/netI 0.0313
_diffrn_reflns_limit_h_max 39
_diffrn_reflns_limit_h_min -40
_diffrn_reflns_limit_k_max 12
_diffrn_reflns_limit_k_min -12
_diffrn_reflns_limit_l_max 21
_diffrn_reflns_limit_l_min -21
_diffrn_reflns_number 29771
_diffrn_reflns_theta_full 27.51
_diffrn_reflns_theta_max 27.51
_diffrn_reflns_theta_min 3.28
_diffrn_standards_decay_% 0
_diffrn_standards_number 0
_exptl_absorpt_coefficient_mu 1.343
_exptl_absorpt_correction_T_max 0.9359
_exptl_absorpt_correction_T_min 0.6888
_exptl_absorpt_correction_type multi-scan
_exptl_absorpt_process_details
;
 multi-scan from symmetry-related measurements 
 Sortav (Blessing 1995)
;
_exptl_crystal_colour colourless
_exptl_crystal_density_diffrn 1.515
_exptl_crystal_description plate
_exptl_crystal_F_000 2080
_exptl_crystal_size_max 0.30
_exptl_crystal_size_mid 0.20
_exptl_crystal_size_min 0.05
_refine_diff_density_max 1.119
_refine_diff_density_min -1.005
_refine_diff_density_rms 0.093
_refine_ls_extinction_method none
_refine_ls_goodness_of_fit_ref 1.088
_refine_ls_hydrogen_treatment constr
_refine_ls_matrix_type full
_refine_ls_number_parameters 230
_refine_ls_number_reflns 5111
_refine_ls_number_restraints 0
_refine_ls_restrained_S_all 1.088
_refine_ls_R_factor_all 0.0374
_refine_ls_R_factor_gt 0.0300
_refine_ls_shift/su_max 0.001
_refine_ls_shift/su_mean 0.000
_refine_ls_structure_factor_coef Fsqd
_refine_ls_weighting_details 'calc w=1/[\s^2^(Fo^2^)+(0.0313P)^2^+8.1754P] where P=(Fo^2^+2Fc^2^)/3'
_refine_ls_weighting_scheme calc
_refine_ls_wR_factor_gt 0.0694
_refine_ls_wR_factor_ref 0.0740
_reflns_number_gt 4452
_reflns_number_total 5111
_reflns_threshold_expression >2sigma(I)
_cod_data_source_file ic1018423_si_001_7.cif
_cod_data_source_block compound7
_cod_original_cell_volume 4462.94(16)
_cod_original_sg_symbol_H-M 'C 2/c'
_cod_database_code 4324420

loop_
_symmetry_equiv_pos_as_xyz
'x, y, z'
'-x, y, -z+1/2'
'x+1/2, y+1/2, z'
'-x+1/2, y+1/2, -z+1/2'
'-x, -y, -z'
'x, -y, z-1/2'
'-x+1/2, -y+1/2, -z'
'x+1/2, -y+1/2, z-1/2'

loop_
_atom_site_label
_atom_site_type_symbol
_atom_site_fract_x
_atom_site_fract_y
_atom_site_fract_z
_atom_site_U_iso_or_equiv
_atom_site_adp_type
_atom_site_occupancy
_atom_site_symmetry_multiplicity
_atom_site_calc_flag
_atom_site_refinement_flags
Sn Sn 0.245763(6) 0.103343(15) 0.132020(11) 0.02320(6) Uani 1 1 d .
S S 0.30508(2) -0.22596(6) 0.23484(4) 0.02735(13) Uani 1 1 d .
P P 0.21694(2) 0.41018(6) 0.02441(4) 0.02370(13) Uani 1 1 d .
O1 O 0.21316(7) 0.25957(16) 0.03394(12) 0.0263(4) Uani 1 1 d .
O2 O 0.26560(7) 0.45954(18) 0.11159(13) 0.0344(4) Uani 1 1 d .
H2 H 0.2655 0.5440 0.1142 0.052 Uiso 1 1 calc R
O3 O 0.21418(7) 0.45085(17) -0.06645(12) 0.0275(4) Uani 1 1 d .
O4 O 0.07255(11) 0.4866(4) 0.0230(2) 0.0805(10) Uani 1 1 d .
O5 O 0.03865(10) 0.5395(3) -0.1266(2) 0.0671(7) Uani 1 1 d .
O6 O 0.28821(8) -0.09010(17) 0.23752(13) 0.0325(4) Uani 1 1 d .
O7 O 0.27787(9) -0.28529(19) 0.14190(14) 0.0423(5) Uani 1 1 d .
O8 O 0.30632(7) -0.3123(2) 0.30727(13) 0.0362(4) Uani 1 1 d .
C1 C 0.18817(10) -0.0374(3) 0.06275(18) 0.0318(6) Uani 1 1 d .
H1A H 0.1987 -0.1054 0.0329 0.038 Uiso 1 1 calc R
H1B H 0.1837 -0.0846 0.1105 0.038 Uiso 1 1 calc R
C2 C 0.13892(12) 0.0171(3) -0.0106(2) 0.0432(7) Uani 1 1 d .
H2A H 0.1428 0.0644 -0.0592 0.052 Uiso 1 1 calc R
H2B H 0.1274 0.0836 0.0185 0.052 Uiso 1 1 calc R
C3 C 0.10001(15) -0.0938(5) -0.0572(3) 0.0693(13) Uani 1 1 d .
H3A H 0.1101 -0.1552 -0.0914 0.083 Uiso 1 1 calc R
H3B H 0.0987 -0.1469 -0.0079 0.083 Uiso 1 1 calc R
C4 C 0.04953(18) -0.0409(8) -0.1237(4) 0.115(2) Uani 1 1 d .
H4A H 0.0387 0.0175 -0.0899 0.173 Uiso 1 1 calc R
H4B H 0.0265 -0.1165 -0.1515 0.173 Uiso 1 1 calc R
H4C H 0.0503 0.0108 -0.1733 0.173 Uiso 1 1 calc R
C5 C 0.30351(10) 0.2065(3) 0.24699(18) 0.0315(5) Uani 1 1 d .
H5A H 0.2929 0.3001 0.2478 0.038 Uiso 1 1 calc R
H5B H 0.3099 0.1623 0.3057 0.038 Uiso 1 1 calc R
C6 C 0.35165(12) 0.2096(3) 0.2443(2) 0.0430(7) Uani 1 1 d .
H6A H 0.3615 0.1162 0.2402 0.052 Uiso 1 1 calc R
H6B H 0.3459 0.2586 0.1876 0.052 Uiso 1 1 calc R
C7 C 0.39303(14) 0.2771(4) 0.3300(3) 0.0599(9) Uani 1 1 d .
H7A H 0.4001 0.2248 0.3864 0.072 Uiso 1 1 calc R
H7B H 0.3824 0.3685 0.3363 0.072 Uiso 1 1 calc R
C8 C 0.43965(17) 0.2879(6) 0.3247(5) 0.1015(18) Uani 1 1 d .
H8A H 0.4492 0.1983 0.3146 0.152 Uiso 1 1 calc R
H8B H 0.4663 0.3255 0.3834 0.152 Uiso 1 1 calc R
H8C H 0.4336 0.3471 0.2726 0.152 Uiso 1 1 calc R
C9 C 0.16633(10) 0.4899(3) 0.02543(18) 0.0313(5) Uani 1 1 d .
H9A H 0.1676 0.4690 0.0850 0.038 Uiso 1 1 calc R
H9B H 0.1692 0.5888 0.0218 0.038 Uiso 1 1 calc R
C10 C 0.11713(12) 0.4430(4) -0.0563(2) 0.0452(7) Uani 1 1 d .
H10A H 0.1136 0.4771 -0.1155 0.054 Uiso 1 1 calc R
H10B H 0.1166 0.3433 -0.0588 0.054 Uiso 1 1 calc R
C11 C 0.07446(12) 0.4918(4) -0.0472(2) 0.0474(7) Uani 1 1 d .
C12 C -0.00487(18) 0.5852(6) -0.1247(4) 0.0947(18) Uani 1 1 d .
H12A H -0.0164 0.5133 -0.0998 0.142 Uiso 1 1 calc R
H12B H -0.0310 0.6081 -0.1883 0.142 Uiso 1 1 calc R
H12C H 0.0035 0.6650 -0.0846 0.142 Uiso 1 1 calc R
C13 C 0.36712(12) -0.2104(3) 0.2635(2) 0.0436(7) Uani 1 1 d .
H13A H 0.3684 -0.1611 0.2129 0.052 Uiso 1 1 calc R
H13B H 0.3855 -0.1573 0.3218 0.052 Uiso 1 1 calc R
C14 C 0.39152(15) -0.3465(4) 0.2769(4) 0.0682(11) Uani 1 1 d .
H14A H 0.4258 -0.3339 0.2928 0.102 Uiso 1 1 calc R
H14B H 0.3738 -0.3987 0.2189 0.102 Uiso 1 1 calc R
H14C H 0.3908 -0.3950 0.3277 0.102 Uiso 1 1 calc R

loop_
_atom_site_aniso_label
_atom_site_aniso_U_11
_atom_site_aniso_U_22
_atom_site_aniso_U_33
_atom_site_aniso_U_23
_atom_site_aniso_U_13
_atom_site_aniso_U_12
Sn 0.03144(10) 0.01934(9) 0.02188(9) -0.00146(6) 0.01576(8) -0.00110(6)
S 0.0368(3) 0.0227(3) 0.0266(3) 0.0004(2) 0.0190(3) -0.0018(2)
P 0.0318(3) 0.0195(3) 0.0232(3) -0.0004(2) 0.0164(3) 0.0022(2)
O1 0.0344(9) 0.0203(8) 0.0272(9) 0.0018(6) 0.0179(8) 0.0017(7)
O2 0.0398(11) 0.0231(9) 0.0313(10) -0.0020(7) 0.0115(9) 0.0003(8)
O3 0.0365(10) 0.0236(8) 0.0277(9) 0.0030(7) 0.0202(8) 0.0047(7)
O4 0.0667(19) 0.129(3) 0.0646(18) 0.0142(18) 0.0472(16) 0.0277(18)
O5 0.0479(15) 0.093(2) 0.0643(17) 0.0177(15) 0.0310(13) 0.0269(14)
O6 0.0429(11) 0.0252(9) 0.0299(10) 0.0002(7) 0.0189(9) 0.0019(7)
O7 0.0630(14) 0.0261(10) 0.0302(10) -0.0054(8) 0.0180(10) -0.0043(9)
O8 0.0421(11) 0.0365(10) 0.0378(10) 0.0131(8) 0.0260(9) 0.0066(8)
C1 0.0381(15) 0.0269(13) 0.0293(13) -0.0034(10) 0.0163(12) -0.0075(10)
C2 0.0386(16) 0.0466(17) 0.0354(15) 0.0023(13) 0.0122(13) -0.0043(13)
C3 0.050(2) 0.091(3) 0.044(2) 0.0110(18) 0.0074(17) -0.032(2)
C4 0.046(3) 0.167(6) 0.088(4) 0.020(4) 0.002(3) -0.027(3)
C5 0.0407(15) 0.0246(12) 0.0274(12) -0.0040(10) 0.0158(11) -0.0009(10)
C6 0.0408(16) 0.0415(16) 0.0455(17) -0.0065(13) 0.0210(14) -0.0043(13)
C7 0.048(2) 0.061(2) 0.059(2) -0.0101(17) 0.0185(18) -0.0175(17)
C8 0.049(3) 0.123(5) 0.124(5) -0.014(4) 0.036(3) -0.024(3)
C9 0.0414(15) 0.0287(12) 0.0316(13) 0.0020(10) 0.0241(12) 0.0085(11)
C10 0.0366(16) 0.063(2) 0.0381(16) -0.0037(14) 0.0203(14) 0.0100(14)
C11 0.0423(18) 0.0555(19) 0.0496(19) 0.0002(15) 0.0271(16) 0.0076(14)
C12 0.055(3) 0.135(5) 0.098(4) 0.023(3) 0.041(3) 0.046(3)
C13 0.0444(17) 0.0393(16) 0.0583(19) -0.0037(14) 0.0343(16) -0.0070(13)
C14 0.054(2) 0.056(2) 0.109(4) -0.007(2) 0.052(3) 0.0040(17)

loop_
_atom_type_symbol
_atom_type_description
_atom_type_scat_dispersion_real
_atom_type_scat_dispersion_imag
_atom_type_scat_source
C C 0.0033 0.0016 'International Tables Vol C Tables 4.2.6.8 and 6.1.1.4'
H H 0.0000 0.0000 'International Tables Vol C Tables 4.2.6.8 and 6.1.1.4'
O O 0.0106 0.0060 'International Tables Vol C Tables 4.2.6.8 and 6.1.1.4'
S S 0.1246 0.1234 'International Tables Vol C Tables 4.2.6.8 and 6.1.1.4'
P P 0.1023 0.0942 'International Tables Vol C Tables 4.2.6.8 and 6.1.1.4'
Sn Sn -0.6537 1.4246 'International Tables Vol C Tables 4.2.6.8 and 6.1.1.4'

loop_
_geom_angle_atom_site_label_1
_geom_angle_atom_site_label_2
_geom_angle_atom_site_label_3
_geom_angle
_geom_angle_site_symmetry_1
_geom_angle_site_symmetry_3
O1 Sn C1 96.88(9) . .
O1 Sn O3 88.54(7) . 7
C1 Sn O3 97.10(9) . 7
O1 Sn C5 101.52(9) . .
C1 Sn C5 156.99(10) . .
O3 Sn C5 97.05(9) 7 .
O1 Sn O8 84.26(7) . 4
C1 Sn O8 83.20(9) . 4
O3 Sn O8 172.78(7) 7 4
C5 Sn O8 85.01(9) . 4
O1 Sn O6 173.72(6) . .
C1 Sn O6 83.00(9) . .
O3 Sn O6 85.24(6) 7 .
C5 Sn O6 80.20(8) . .
O8 Sn O6 101.95(7) 4 .
O7 S O6 112.25(12) . .
O7 S O8 112.92(12) . .
O6 S O8 112.10(11) . .
O7 S C13 107.31(15) . .
O6 S C13 106.31(13) . .
O8 S C13 105.36(14) . .
O1 P O3 113.45(10) . .
O1 P O2 107.81(10) . .
O3 P O2 111.81(11) . .
O1 P C9 108.60(12) . .
O3 P C9 106.76(11) . .
O2 P C9 108.27(12) . .
P O1 Sn 140.93(11) . .
P O2 H2 109.5 . .
P O3 Sn 133.98(11) . 7
C11 O5 C12 115.4(3) . .
S O6 Sn 140.20(11) . .
S O8 Sn 142.16(12) . 4_545
C2 C1 Sn 116.82(19) . .
C2 C1 H1A 108.1 . .
Sn C1 H1A 108.1 . .
C2 C1 H1B 108.1 . .
Sn C1 H1B 108.1 . .
H1A C1 H1B 107.3 . .
C1 C2 C3 112.4(3) . .
C1 C2 H2A 109.1 . .
C3 C2 H2A 109.1 . .
C1 C2 H2B 109.1 . .
C3 C2 H2B 109.1 . .
H2A C2 H2B 107.8 . .
C4 C3 C2 113.5(4) . .
C4 C3 H3A 108.9 . .
C2 C3 H3A 108.9 . .
C4 C3 H3B 108.9 . .
C2 C3 H3B 108.9 . .
H3A C3 H3B 107.7 . .
C3 C4 H4A 109.5 . .
C3 C4 H4B 109.5 . .
H4A C4 H4B 109.5 . .
C3 C4 H4C 109.5 . .
H4A C4 H4C 109.5 . .
H4B C4 H4C 109.5 . .
C6 C5 Sn 113.11(18) . .
C6 C5 H5A 109.0 . .
Sn C5 H5A 109.0 . .
C6 C5 H5B 109.0 . .
Sn C5 H5B 109.0 . .
H5A C5 H5B 107.8 . .
C7 C6 C5 111.9(3) . .
C7 C6 H6A 109.2 . .
C5 C6 H6A 109.2 . .
C7 C6 H6B 109.2 . .
C5 C6 H6B 109.2 . .
H6A C6 H6B 107.9 . .
C6 C7 C8 111.9(4) . .
C6 C7 H7A 109.2 . .
C8 C7 H7A 109.2 . .
C6 C7 H7B 109.2 . .
C8 C7 H7B 109.2 . .
H7A C7 H7B 107.9 . .
C7 C8 H8A 109.5 . .
C7 C8 H8B 109.5 . .
H8A C8 H8B 109.5 . .
C7 C8 H8C 109.5 . .
H8A C8 H8C 109.5 . .
H8B C8 H8C 109.5 . .
C10 C9 P 111.41(18) . .
C10 C9 H9A 109.3 . .
P C9 H9A 109.3 . .
C10 C9 H9B 109.3 . .
P C9 H9B 109.3 . .
H9A C9 H9B 108.0 . .
C11 C10 C9 111.6(3) . .
C11 C10 H10A 109.3 . .
C9 C10 H10A 109.3 . .
C11 C10 H10B 109.3 . .
C9 C10 H10B 109.3 . .
H10A C10 H10B 108.0 . .
O4 C11 O5 123.4(3) . .
O4 C11 C10 124.8(3) . .
O5 C11 C10 111.9(3) . .
O5 C12 H12A 109.5 . .
O5 C12 H12B 109.5 . .
H12A C12 H12B 109.5 . .
O5 C12 H12C 109.5 . .
H12A C12 H12C 109.5 . .
H12B C12 H12C 109.5 . .
C14 C13 S 111.8(2) . .
C14 C13 H13A 109.3 . .
S C13 H13A 109.3 . .
C14 C13 H13B 109.3 . .
S C13 H13B 109.3 . .
H13A C13 H13B 107.9 . .
C13 C14 H14A 109.5 . .
C13 C14 H14B 109.5 . .
H14A C14 H14B 109.5 . .
C13 C14 H14C 109.5 . .
H14A C14 H14C 109.5 . .
H14B C14 H14C 109.5 . .

loop_
_geom_bond_atom_site_label_1
_geom_bond_atom_site_label_2
_geom_bond_distance
_geom_bond_site_symmetry_2
Sn O1 2.1000(16) .
Sn C1 2.108(3) .
Sn O3 2.1090(17) 7
Sn C5 2.115(3) .
Sn O8 2.4641(18) 4
Sn O6 2.4822(18) .
S O7 1.455(2) .
S O6 1.4584(18) .
S O8 1.4591(18) .
S C13 1.766(3) .
P O1 1.5144(17) .
P O3 1.5185(17) .
P O2 1.5588(19) .
P C9 1.786(3) .
O2 H2 0.8400 .
O3 Sn 2.1090(17) 7
O4 C11 1.197(4) .
O5 C11 1.312(4) .
O5 C12 1.459(5) .
O8 Sn 2.4641(18) 4_545
C1 C2 1.504(4) .
C1 H1A 0.9900 .
C1 H1B 0.9900 .
C2 C3 1.532(5) .
C2 H2A 0.9900 .
C2 H2B 0.9900 .
C3 C4 1.496(7) .
C3 H3A 0.9900 .
C3 H3B 0.9900 .
C4 H4A 0.9800 .
C4 H4B 0.9800 .
C4 H4C 0.9800 .
C5 C6 1.538(4) .
C5 H5A 0.9900 .
C5 H5B 0.9900 .
C6 C7 1.513(5) .
C6 H6A 0.9900 .
C6 H6B 0.9900 .
C7 C8 1.518(6) .
C7 H7A 0.9900 .
C7 H7B 0.9900 .
C8 H8A 0.9800 .
C8 H8B 0.9800 .
C8 H8C 0.9800 .
C9 C10 1.524(4) .
C9 H9A 0.9900 .
C9 H9B 0.9900 .
C10 C11 1.505(4) .
C10 H10A 0.9900 .
C10 H10B 0.9900 .
C12 H12A 0.9800 .
C12 H12B 0.9800 .
C12 H12C 0.9800 .
C13 C14 1.514(5) .
C13 H13A 0.9900 .
C13 H13B 0.9900 .
C14 H14A 0.9800 .
C14 H14B 0.9800 .
C14 H14C 0.9800 .
